data_4342254
loop_
_publ_author_name
'Deshmukh, Mahesh S.'
'Yadav, Ashok'
'Pant, Rakesh'
'Boomishankar, Ramamoorthy'

_publ_section_title
;
 Thermochromic and Mechanochromic Luminescence Umpolung in Isostructural
 Metal-Organic Frameworks Based on Cu6I6 Clusters.
;
_journal_issue 4
_journal_name_full 'Inorganic chemistry'
_journal_page_first 1337
_journal_page_last 1345
_journal_paper_doi 10.1021/ic502207f
_journal_volume 54
_journal_year 2015
_chemical_formula_sum 'C32 H30 Cu6 I6 N6 Si2'
_chemical_formula_weight 1697.44
_chemical_name_systematic
;
 ?
;
_space_group_crystal_system trigonal
_space_group_IT_number 167
_space_group_name_Hall '-R 3 2"c'
_space_group_name_H-M_alt 'R -3 c :H'
_symmetry_space_group_name_Hall '-R 3 2"c'
_symmetry_space_group_name_H-M 'R -3 c :H'
_atom_sites_solution_hydrogens geom
_audit_creation_method SHELXL-2013
_cell_angle_alpha 90
_cell_angle_beta 90
_cell_angle_gamma 120
_cell_formula_units_Z 6
_cell_length_a 13.310(2)
_cell_length_b 13.310(2)
_cell_length_c 41.548(7)
_cell_measurement_reflns_used 9998
_cell_measurement_temperature 100(2)
_cell_measurement_theta_max 28.27
_cell_measurement_theta_min 2.64
_cell_volume 6374.4(17)
_computing_cell_refinement 'Bruker SAINT'
_computing_data_collection 'Bruker APEX2'
_computing_data_reduction 'Bruker SAINT'
_computing_molecular_graphics 'Bruker SHELXTL'
_computing_publication_material 'Bruker SHELXTL'
_computing_structure_refinement 'SHELXL-2013 (Sheldrick, 2013)'
_computing_structure_solution 'SHELXS-97 (Sheldrick, 2008)'
_diffrn_ambient_temperature 100(2)
_diffrn_measured_fraction_theta_full 0.998
_diffrn_measured_fraction_theta_max 0.996
_diffrn_measurement_device_type 'Bruker Smart Apex Duo'
_diffrn_measurement_method 'Omega and Phi Scans'
_diffrn_radiation_type MoK\a
_diffrn_radiation_wavelength 0.71073
_diffrn_reflns_av_R_equivalents 0.0553
_diffrn_reflns_av_unetI/netI 0.0182
_diffrn_reflns_Laue_measured_fraction_full 0.998
_diffrn_reflns_Laue_measured_fraction_max 0.996
_diffrn_reflns_limit_h_max 17
_diffrn_reflns_limit_h_min -17
_diffrn_reflns_limit_k_max 17
_diffrn_reflns_limit_k_min -17
_diffrn_reflns_limit_l_max 55
_diffrn_reflns_limit_l_min -50
_diffrn_reflns_number 34695
_diffrn_reflns_point_group_measured_fraction_full 0.998
_diffrn_reflns_point_group_measured_fraction_max 0.996
_diffrn_reflns_theta_full 25.242
_diffrn_reflns_theta_max 28.423
_diffrn_reflns_theta_min 2.020
_diffrn_source 'fine-focus sealed tube'
_exptl_absorpt_coefficient_mu 7.397
_exptl_absorpt_correction_T_max 0.7457
_exptl_absorpt_correction_T_min 0.6341
_exptl_absorpt_correction_type multi-scan
_exptl_absorpt_process_details SADABS
_exptl_crystal_colour colourless
_exptl_crystal_density_diffrn 2.653
_exptl_crystal_description irregular
_exptl_crystal_F_000 4704
_exptl_crystal_size_max 0.1
_exptl_crystal_size_mid 0.08
_exptl_crystal_size_min 0.06
_refine_diff_density_max 1.009
_refine_diff_density_min -0.544
_refine_diff_density_rms 0.101
_refine_ls_extinction_method none
_refine_ls_goodness_of_fit_ref 1.049
_refine_ls_hydrogen_treatment constr
_refine_ls_matrix_type full
_refine_ls_number_parameters 80
_refine_ls_number_reflns 1780
_refine_ls_number_restraints 0
_refine_ls_restrained_S_all 1.049
_refine_ls_R_factor_all 0.0214
_refine_ls_R_factor_gt 0.0151
_refine_ls_shift/su_max 0.008
_refine_ls_shift/su_mean 0.000
_refine_ls_structure_factor_coef Fsqd
_refine_ls_weighting_details 'w=1/[\s^2^(Fo^2^)+(0.0133P)^2^+12.6219P] where P=(Fo^2^+2Fc^2^)/3'
_refine_ls_weighting_scheme calc
_refine_ls_wR_factor_gt 0.0311
_refine_ls_wR_factor_ref 0.0330
_reflns_Friedel_coverage 0.000
_reflns_number_gt 1563
_reflns_number_total 1780
_reflns_threshold_expression 'I > 2\s(I)'
_cod_data_source_file ic502207f_si_003.cif
_cod_data_source_block TRI_a
_cod_depositor_comments 'Adding full bibliography for 4342249--4342255.cif.'
_cod_original_cell_volume 6375(2)
_cod_database_code 4342254
_shelx_space_group_comment
;
The symmetry employed for this shelxl refinement is uniquely defined
by the following loop, which should always be used as a source of
symmetry information in preference to the above space-group names.
They are only intended as comments.
;
_shelxl_version_number 2013-4

loop_
_space_group_symop_operation_xyz
'x, y, z'
'-y, x-y, z'
'-x+y, -x, z'
'y, x, -z+1/2'
'x-y, -y, -z+1/2'
'-x, -x+y, -z+1/2'
'x+2/3, y+1/3, z+1/3'
'-y+2/3, x-y+1/3, z+1/3'
'-x+y+2/3, -x+1/3, z+1/3'
'y+2/3, x+1/3, -z+5/6'
'x-y+2/3, -y+1/3, -z+5/6'
'-x+2/3, -x+y+1/3, -z+5/6'
'x+1/3, y+2/3, z+2/3'
'-y+1/3, x-y+2/3, z+2/3'
'-x+y+1/3, -x+2/3, z+2/3'
'y+1/3, x+2/3, -z+7/6'
'x-y+1/3, -y+2/3, -z+7/6'
'-x+1/3, -x+y+2/3, -z+7/6'
'-x, -y, -z'
'y, -x+y, -z'
'x-y, x, -z'
'-y, -x, z-1/2'
'-x+y, y, z-1/2'
'x, x-y, z-1/2'
'-x+2/3, -y+1/3, -z+1/3'
'y+2/3, -x+y+1/3, -z+1/3'
'x-y+2/3, x+1/3, -z+1/3'
'-y+2/3, -x+1/3, z-1/6'
'-x+y+2/3, y+1/3, z-1/6'
'x+2/3, x-y+1/3, z-1/6'
'-x+1/3, -y+2/3, -z+2/3'
'y+1/3, -x+y+2/3, -z+2/3'
'x-y+1/3, x+2/3, -z+2/3'
'-y+1/3, -x+2/3, z+1/6'
'-x+y+1/3, y+2/3, z+1/6'
'x+1/3, x-y+2/3, z+1/6'

loop_
_atom_site_label
_atom_site_type_symbol
_atom_site_fract_x
_atom_site_fract_y
_atom_site_fract_z
_atom_site_U_iso_or_equiv
_atom_site_adp_type
_atom_site_occupancy
_atom_site_site_symmetry_order
_atom_site_calc_flag
_atom_site_refinement_flags_posn
_atom_site_refinement_flags_adp
_atom_site_refinement_flags_occupancy
I1 I 0.50236(2) 0.63777(2) 0.71265(2) 0.01237(5) Uani 1 1 d . . .
Cu1 Cu 0.31126(2) 0.48669(2) 0.68469(2) 0.01309(7) Uani 1 1 d . . .
Si1 Si 0.0000 0.0000 0.67552(3) 0.0107(2) Uani 1 3 d S T P
N13 N 0.28041(16) 0.32204(16) 0.69502(5) 0.0124(4) Uani 1 1 d . . .
C11 C 0.14457(18) 0.11510(19) 0.69121(5) 0.0120(4) Uani 1 1 d . . .
C1 C 0.0000 0.0000 0.63072(10) 0.0178(8) Uani 1 3 d S T P
H1A H -0.0798 -0.0462 0.6229 0.027 Uiso 0.3333 1 calc R U P
H1B H 0.0462 -0.0337 0.6229 0.027 Uiso 0.3333 1 calc R U P
H1C H 0.0337 0.0798 0.6229 0.027 Uiso 0.3333 1 calc R U P
C12 C 0.18166(19) 0.23151(19) 0.68445(5) 0.0132(4) Uani 1 1 d . . .
H12 H 0.1329 0.2475 0.6713 0.016 Uiso 1 1 calc R U .
C14 C 0.3518(2) 0.29913(19) 0.71233(5) 0.0144(5) Uani 1 1 d . . .
H14 H 0.4228 0.3622 0.7198 0.017 Uiso 1 1 calc R U .
C16 C 0.2213(2) 0.0951(2) 0.70948(6) 0.0176(5) Uani 1 1 d . . .
H16 H 0.2015 0.0180 0.7149 0.021 Uiso 1 1 calc R U .
C15 C 0.3261(2) 0.1872(2) 0.71970(6) 0.0201(5) Uani 1 1 d . . .
H15 H 0.3794 0.1739 0.7316 0.024 Uiso 1 1 calc R U .

loop_
_atom_site_aniso_label
_atom_site_aniso_U_11
_atom_site_aniso_U_22
_atom_site_aniso_U_33
_atom_site_aniso_U_23
_atom_site_aniso_U_13
_atom_site_aniso_U_12
I1 0.01223(8) 0.00980(7) 0.01354(8) -0.00115(5) -0.00287(5) 0.00434(6)
Cu1 0.01142(13) 0.00991(13) 0.01680(14) 0.00008(11) -0.00129(11) 0.00447(11)
Si1 0.0085(3) 0.0085(3) 0.0152(5) 0.000 0.000 0.00424(14)
N13 0.0097(9) 0.0110(9) 0.0167(10) 0.0007(7) -0.0003(7) 0.0053(7)
C11 0.0091(10) 0.0119(10) 0.0147(11) 0.0014(9) 0.0014(8) 0.0051(9)
C1 0.0168(12) 0.0168(12) 0.020(2) 0.000 0.000 0.0084(6)
C12 0.0098(10) 0.0129(11) 0.0167(11) 0.0019(9) -0.0015(9) 0.0054(9)
C14 0.0109(10) 0.0111(11) 0.0197(12) -0.0023(9) -0.0039(9) 0.0043(9)
C16 0.0172(12) 0.0120(11) 0.0238(13) 0.0030(10) -0.0034(10) 0.0076(9)
C15 0.0184(12) 0.0182(12) 0.0261(13) 0.0018(10) -0.0078(10) 0.0110(10)

loop_
_atom_type_symbol
_atom_type_description
_atom_type_scat_dispersion_real
_atom_type_scat_dispersion_imag
_atom_type_scat_source
C C 0.0033 0.0016 'International Tables Vol C Tables 4.2.6.8 and 6.1.1.4'
H H 0.0000 0.0000 'International Tables Vol C Tables 4.2.6.8 and 6.1.1.4'
N N 0.0061 0.0033 'International Tables Vol C Tables 4.2.6.8 and 6.1.1.4'
Si Si 0.0817 0.0704 'International Tables Vol C Tables 4.2.6.8 and 6.1.1.4'
Cu Cu 0.3201 1.2651 'International Tables Vol C Tables 4.2.6.8 and 6.1.1.4'
I I -0.4742 1.8119 'International Tables Vol C Tables 4.2.6.8 and 6.1.1.4'

loop_
_geom_angle_atom_site_label_1
_geom_angle_atom_site_label_2
_geom_angle_atom_site_label_3
_geom_angle
_geom_angle_site_symmetry_1
_geom_angle_site_symmetry_3
Cu1 I1 Cu1 62.031(10) . 27_556
Cu1 I1 Cu1 95.872(14) . 2_665
Cu1 I1 Cu1 60.972(9) 27_556 2_665
N13 Cu1 I1 109.10(5) . .
N13 Cu1 I1 97.61(5) . 26_456
I1 Cu1 I1 119.434(12) . 26_456
N13 Cu1 I1 104.61(5) . 3_565
I1 Cu1 I1 107.915(14) . 3_565
I1 Cu1 I1 116.437(12) 26_456 3_565
N13 Cu1 Cu1 124.56(5) . 27_556
I1 Cu1 Cu1 60.249(13) . 27_556
I1 Cu1 Cu1 59.765(14) 26_456 27_556
I1 Cu1 Cu1 130.806(8) 3_565 27_556
N13 Cu1 Cu1 118.44(5) . 26_456
I1 Cu1 Cu1 132.419(8) . 26_456
I1 Cu1 Cu1 57.719(13) 26_456 26_456
I1 Cu1 Cu1 59.263(13) 3_565 26_456
Cu1 Cu1 Cu1 92.468(17) 27_556 26_456
C1 Si1 C11 110.32(7) . 3
C1 Si1 C11 110.32(7) . 2
C11 Si1 C11 108.61(8) 3 2
C1 Si1 C11 110.32(8) . .
C11 Si1 C11 108.61(8) 3 .
C11 Si1 C11 108.61(8) 2 .
C12 N13 C14 117.36(19) . .
C12 N13 Cu1 118.21(15) . .
C14 N13 Cu1 124.41(15) . .
C12 C11 C16 115.6(2) . .
C12 C11 Si1 118.93(16) . .
C16 C11 Si1 125.46(17) . .
Si1 C1 H1A 109.5 . .
Si1 C1 H1B 109.5 . .
H1A C1 H1B 109.5 . .
Si1 C1 H1C 109.5 . .
H1A C1 H1C 109.5 . .
H1B C1 H1C 109.5 . .
N13 C12 C11 125.1(2) . .
N13 C12 H12 117.4 . .
C11 C12 H12 117.4 . .
N13 C14 C15 122.7(2) . .
N13 C14 H14 118.7 . .
C15 C14 H14 118.7 . .
C15 C16 C11 120.3(2) . .
C15 C16 H16 119.9 . .
C11 C16 H16 119.9 . .
C16 C15 C14 118.8(2) . .
C16 C15 H15 120.6 . .
C14 C15 H15 120.6 . .

loop_
_geom_bond_atom_site_label_1
_geom_bond_atom_site_label_2
_geom_bond_distance
_geom_bond_site_symmetry_2
I1 Cu1 2.5978(5) .
I1 Cu1 2.6676(5) 27_556
I1 Cu1 2.6814(5) 2_665
Cu1 N13 2.0629(19) .
Cu1 I1 2.6677(5) 26_456
Cu1 I1 2.6815(5) 3_565
Cu1 Cu1 2.7138(5) 27_556
Cu1 Cu1 2.7138(5) 26_456
Si1 C1 1.861(4) .
Si1 C11 1.878(2) 3
Si1 C11 1.878(2) 2
Si1 C11 1.878(2) .
N13 C12 1.337(3) .
N13 C14 1.342(3) .
C11 C12 1.400(3) .
C11 C16 1.401(3) .
C1 H1A 0.9800 .
C1 H1B 0.9800 .
C1 H1C 0.9800 .
C12 H12 0.9500 .
C14 C15 1.386(3) .
C14 H14 0.9500 .
C16 C15 1.385(3) .
C16 H16 0.9500 .
C15 H15 0.9500 .
